data_7225925
loop_
_publ_author_name
'Qu, Xiang-Long'
'Zheng, Xiaoli'
'Li, Xia'

_publ_section_title
;
 A Series of transition metal--organic frameworks: Crystal structures,
 luminescence properties, and sensitizing for luminescent Ln(III) ions in
 aqueous solution
;
_journal_name_full 'RSC Adv.'
_journal_paper_doi 10.1039/C6RA08419B
_journal_year 2016
_chemical_formula_sum 'C27 H26 Cd N2 O6'
_chemical_formula_weight 586.90
_space_group_crystal_system monoclinic
_space_group_IT_number 14
_space_group_name_Hall '-P 2ybc'
_space_group_name_H-M_alt 'P 1 21/c 1'
_symmetry_space_group_name_Hall '-P 2ybc'
_symmetry_space_group_name_H-M 'P 1 21/c 1'
_atom_sites_solution_hydrogens mixed
_audit_creation_method SHELXL-2014/8
_audit_update_record
;
2016-06-24 deposited with the CCDC.
2016-07-13 downloaded from the CCDC.
;
_cell_angle_alpha 90
_cell_angle_beta 101.895(11)
_cell_angle_gamma 90
_cell_formula_units_Z 4
_cell_length_a 10.915(7)
_cell_length_b 9.528(6)
_cell_length_c 24.559(15)
_cell_measurement_reflns_used 3456
_cell_measurement_temperature 100(2)
_cell_measurement_theta_max 27.61
_cell_measurement_theta_min 1.69
_cell_volume 2499(3)
_computing_cell_refinement 'Bruker SMART'
_computing_data_collection 'Bruker SMART'
_computing_data_reduction 'Bruker SAINT'
_computing_molecular_graphics 'Bruker SHELXTL'
_computing_publication_material 'Bruker SHELXTL'
_computing_structure_refinement 'SHELXL-2014/8 (Sheldrick, 2014)'
_computing_structure_solution 'SHELXS-97 (Sheldrick, 1990)'
_diffrn_ambient_temperature 100(2)
_diffrn_measured_fraction_theta_full 0.994
_diffrn_measured_fraction_theta_max 0.991
_diffrn_measurement_device_type 'CCD area detector'
_diffrn_measurement_method 'phi and omega scans'
_diffrn_radiation_type MoK\a
_diffrn_radiation_wavelength 0.71073
_diffrn_reflns_av_unetI/netI 0.0952
_diffrn_reflns_Laue_measured_fraction_full 0.994
_diffrn_reflns_Laue_measured_fraction_max 0.991
_diffrn_reflns_limit_h_max 13
_diffrn_reflns_limit_h_min -14
_diffrn_reflns_limit_k_max 12
_diffrn_reflns_limit_k_min -12
_diffrn_reflns_limit_l_max 31
_diffrn_reflns_limit_l_min -23
_diffrn_reflns_number 5758
_diffrn_reflns_point_group_measured_fraction_full 0.994
_diffrn_reflns_point_group_measured_fraction_max 0.991
_diffrn_reflns_theta_full 25.242
_diffrn_reflns_theta_max 27.614
_diffrn_reflns_theta_min 1.695
_diffrn_source 'fine-focus sealed tube'
_exptl_absorpt_coefficient_mu 0.919
_exptl_absorpt_correction_T_max 0.9301
_exptl_absorpt_correction_T_min 0.9137
_exptl_absorpt_correction_type multi-scan
_exptl_absorpt_process_details SADABS
_exptl_crystal_colour colourless
_exptl_crystal_density_diffrn 1.560
_exptl_crystal_density_method 'not measured'
_exptl_crystal_description block
_exptl_crystal_F_000 1192
_exptl_crystal_size_max 0.100
_exptl_crystal_size_mid 0.100
_exptl_crystal_size_min 0.080
_refine_diff_density_max 2.811
_refine_diff_density_min -1.976
_refine_diff_density_rms 0.212
_refine_ls_extinction_method none
_refine_ls_goodness_of_fit_ref 1.043
_refine_ls_hydrogen_treatment mixed
_refine_ls_matrix_type full
_refine_ls_number_parameters 338
_refine_ls_number_reflns 5758
_refine_ls_number_restraints 19
_refine_ls_restrained_S_all 1.044
_refine_ls_R_factor_all 0.0966
_refine_ls_R_factor_gt 0.0663
_refine_ls_shift/su_max 0.037
_refine_ls_shift/su_mean 0.001
_refine_ls_structure_factor_coef Fsqd
_refine_ls_weighting_details 'w=1/[\s^2^(Fo^2^)+(0.0672P)^2^+12.2636P] where P=(Fo^2^+2Fc^2^)/3'
_refine_ls_weighting_scheme calc
_refine_ls_wR_factor_gt 0.1575
_refine_ls_wR_factor_ref 0.1744
_reflns_Friedel_coverage 0.000
_reflns_number_gt 4156
_reflns_number_total 5758
_reflns_threshold_expression 'I > 2\s(I)'
_cod_data_source_file c6ra08419b2.cif
_cod_data_source_block 1
_cod_depositor_comments
;
The following automatic conversions were performed:

'_exptl_absorpt_correction_type' value 'Multi-Scan' changed to
'multi-scan' according to
/usr/data/users/saulius/crontab/automatic-downloads/rss-feeds/RSC/lib/dictionaries/cif_core.dic
dictionary named 'cif_core.dic' version 2.4.2 from 2011-04-26.

Automatic conversion script
Id: cif_fix_values 4268 2015-11-12 08:31:59Z antanas 
;
_cod_database_code 7225925
_shelx_shelxl_version_number 2014/8
_shelx_space_group_comment
;
The symmetry employed for this shelxl refinement is uniquely defined
by the following loop, which should always be used as a source of
symmetry information in preference to the above space-group names.
They are only intended as comments.
;
_shelx_estimated_absorpt_t_min 0.914
_shelx_estimated_absorpt_t_max 0.930

loop_
_space_group_symop_operation_xyz
'x, y, z'
'-x, y+1/2, -z+1/2'
'-x, -y, -z'
'x, -y-1/2, z-1/2'

loop_
_atom_site_label
_atom_site_type_symbol
_atom_site_fract_x
_atom_site_fract_y
_atom_site_fract_z
_atom_site_U_iso_or_equiv
_atom_site_adp_type
_atom_site_occupancy
_atom_site_site_symmetry_order
_atom_site_calc_flag
_atom_site_refinement_flags_posn
_atom_site_refinement_flags_adp
C1 C 0.0725(6) 0.5237(6) 0.3818(3) 0.0135(13) Uani 1 1 d . .
C2 C 0.0513(6) 0.6580(7) 0.3486(3) 0.0140(13) Uani 1 1 d . .
C3 C -0.0565(7) 0.6628(8) 0.3072(3) 0.0199(14) Uani 1 1 d . .
H3 H -0.1087 0.5823 0.3000 0.024 Uiso 1 1 calc R U
C4 C -0.0887(7) 0.7843(8) 0.2763(3) 0.0242(16) Uani 1 1 d . .
H4 H -0.1634 0.7874 0.2485 0.029 Uiso 1 1 calc R U
C5 C -0.0117(7) 0.9002(7) 0.2863(3) 0.0233(16) Uani 1 1 d . .
H5 H -0.0332 0.9830 0.2648 0.028 Uiso 1 1 calc R U
C6 C 0.0965(7) 0.8972(7) 0.3272(3) 0.0190(14) Uani 1 1 d . .
H6 H 0.1488 0.9778 0.3334 0.023 Uiso 1 1 calc R U
C7 C 0.1298(6) 0.7767(7) 0.3595(3) 0.0148(12) Uani 1 1 d . .
C8 C 0.2450(6) 0.7745(7) 0.4038(3) 0.0153(13) Uani 1 1 d . .
C9 C 0.2773(6) 0.8841(7) 0.4423(3) 0.0161(13) Uani 1 1 d . .
C10 C 0.3839(7) 0.8760(7) 0.4841(3) 0.0209(15) Uani 1 1 d . .
H10 H 0.4035 0.9508 0.5100 0.025 Uiso 1 1 calc R U
C11 C 0.4628(7) 0.7595(8) 0.4886(3) 0.0263(16) Uani 1 1 d . .
H11 H 0.5350 0.7541 0.5178 0.032 Uiso 1 1 calc R U
C12 C 0.4346(7) 0.6519(7) 0.4502(3) 0.0248(16) Uani 1 1 d . .
H12 H 0.4888 0.5732 0.4522 0.030 Uiso 1 1 calc R U
C13 C 0.3271(6) 0.6589(7) 0.4085(3) 0.0177(14) Uani 1 1 d . .
H13 H 0.3085 0.5840 0.3826 0.021 Uiso 1 1 calc R U
C14 C 0.1977(6) 1.0127(7) 0.4422(3) 0.0134(13) Uani 1 1 d . .
C15 C 0.2454(7) 0.2632(7) 0.5654(3) 0.0236(16) Uani 1 1 d . .
H15 H 0.2228 0.1679 0.5578 0.028 Uiso 1 1 calc R U
C16 C 0.3027(8) 0.2990(8) 0.6198(3) 0.0263(17) Uani 1 1 d . .
H16 H 0.3185 0.2293 0.6481 0.032 Uiso 1 1 calc R U
C17 C 0.3365(7) 0.4376(7) 0.6321(3) 0.0224(16) Uani 1 1 d . .
C18 C 0.3109(6) 0.5327(7) 0.5890(3) 0.0213(15) Uani 1 1 d . .
H18 H 0.3329 0.6286 0.5955 0.026 Uiso 1 1 calc R U
C19 C 0.2526(6) 0.4888(7) 0.5357(3) 0.0179(14) Uani 1 1 d . .
H19 H 0.2349 0.5565 0.5067 0.022 Uiso 1 1 calc R U
C20 C 0.3957(8) 0.4840(9) 0.6904(3) 0.033(2) Uani 1 1 d . .
H20A H 0.3336 0.4719 0.7143 0.040 Uiso 1 1 calc R U
H20B H 0.4149 0.5854 0.6895 0.040 Uiso 1 1 calc R U
C21 C 0.5148(7) 0.4068(7) 0.7172(3) 0.0220(15) Uani 1 1 d . U
H21A H 0.4985 0.3045 0.7163 0.026 Uiso 1 1 calc R U
H21B H 0.5805 0.4251 0.6957 0.026 Uiso 1 1 calc R U
C22 C 0.5599(9) 0.4530(11) 0.7759(4) 0.045(2) Uani 1 1 d . U
H22A H 0.4937 0.4295 0.7965 0.054 Uiso 1 1 calc R U
H22B H 0.5666 0.5566 0.7756 0.054 Uiso 1 1 calc R U
C23 C 0.6813(7) 0.3973(7) 0.8090(3) 0.0223(16) Uani 1 1 d . .
C24 C 0.7661(8) 0.3186(8) 0.7883(3) 0.0262(17) Uani 1 1 d . .
H24 H 0.7512 0.2969 0.7497 0.031 Uiso 1 1 calc R U
C25 C 0.8747(6) 0.2702(7) 0.8239(3) 0.0177(14) Uani 1 1 d . .
H25 H 0.9293 0.2116 0.8084 0.021 Uiso 1 1 calc R U
C26 C 0.8204(7) 0.3793(8) 0.8976(3) 0.0250(17) Uani 1 1 d . .
H26 H 0.8381 0.4027 0.9360 0.030 Uiso 1 1 calc R U
C27 C 0.7105(7) 0.4259(7) 0.8653(3) 0.0199(15) Uani 1 1 d . .
H27 H 0.6537 0.4784 0.8818 0.024 Uiso 1 1 calc R U
Cd1 Cd 0.08201(5) 0.27658(5) 0.44139(2) 0.01231(14) Uani 1 1 d . .
N1 N 0.2204(5) 0.3542(6) 0.5237(2) 0.0171(12) Uani 1 1 d . .
N2 N 0.9068(5) 0.2999(5) 0.8772(2) 0.0127(11) Uani 1 1 d . U
O1 O 0.1170(5) 0.4185(5) 0.36155(19) 0.0184(10) Uani 1 1 d . .
O2 O 0.0384(5) 0.5199(5) 0.42743(18) 0.0168(10) Uani 1 1 d . .
O3 O 0.0967(5) 1.0044(5) 0.4591(2) 0.0208(11) Uani 1 1 d . .
O4 O 0.2394(5) 1.1276(5) 0.4270(2) 0.0208(11) Uani 1 1 d . .
O5 O -0.0420(5) 0.2542(5) 0.50546(19) 0.0180(10) Uani 1 1 d D .
H5A H -0.022(8) 0.313(5) 0.532(2) 0.027 Uiso 1 1 d D U
H5B H -0.054(8) 0.175(3) 0.519(2) 0.027 Uiso 1 1 d D U
O6 O 0.6550(6) 0.7817(8) 0.1550(3) 0.0458(16) Uani 1 1 d D .
H6A H 0.719(6) 0.834(9) 0.164(4) 0.069 Uiso 1 1 d D U
H6B H 0.668(9) 0.721(9) 0.131(4) 0.069 Uiso 1 1 d D U

loop_
_atom_site_aniso_label
_atom_site_aniso_U_11
_atom_site_aniso_U_22
_atom_site_aniso_U_33
_atom_site_aniso_U_23
_atom_site_aniso_U_13
_atom_site_aniso_U_12
C1 0.013(3) 0.006(3) 0.021(3) -0.004(2) 0.001(3) -0.004(2)
C2 0.019(3) 0.011(3) 0.012(3) -0.002(2) 0.002(3) 0.004(3)
C3 0.024(4) 0.017(3) 0.017(3) -0.003(3) 0.002(3) -0.003(3)
C4 0.031(4) 0.026(4) 0.014(3) 0.005(3) 0.002(3) 0.005(3)
C5 0.035(4) 0.016(3) 0.019(3) 0.004(3) 0.005(3) 0.010(3)
C6 0.030(4) 0.011(3) 0.018(3) 0.000(3) 0.007(3) 0.000(3)
C7 0.021(3) 0.012(3) 0.013(3) 0.000(3) 0.007(3) 0.004(3)
C8 0.020(3) 0.008(3) 0.019(3) 0.001(3) 0.009(3) -0.004(3)
C9 0.018(3) 0.010(3) 0.021(3) -0.001(3) 0.005(3) 0.000(3)
C10 0.021(4) 0.013(3) 0.028(4) -0.001(3) 0.004(3) -0.002(3)
C11 0.016(3) 0.022(4) 0.040(4) 0.003(3) 0.003(3) 0.002(3)
C12 0.020(4) 0.013(3) 0.040(4) 0.002(3) 0.004(3) 0.003(3)
C13 0.014(3) 0.010(3) 0.030(4) 0.000(3) 0.007(3) 0.001(3)
C14 0.015(3) 0.010(3) 0.014(3) -0.003(2) -0.001(3) -0.003(2)
C15 0.032(4) 0.011(3) 0.021(4) 0.002(3) -0.011(3) 0.002(3)
C16 0.039(5) 0.020(4) 0.015(3) 0.002(3) -0.004(3) 0.009(3)
C17 0.021(4) 0.016(3) 0.026(4) -0.009(3) -0.006(3) 0.003(3)
C18 0.015(3) 0.014(3) 0.032(4) -0.007(3) -0.002(3) 0.005(3)
C19 0.019(3) 0.011(3) 0.023(3) 0.000(3) 0.002(3) 0.003(3)
C20 0.032(4) 0.033(5) 0.028(4) -0.015(3) -0.013(3) 0.012(4)
C21 0.025(4) 0.016(3) 0.020(3) -0.001(3) -0.007(3) 0.003(3)
C22 0.045(2) 0.046(2) 0.045(2) -0.0014(10) 0.0077(11) 0.0017(10)
C23 0.030(4) 0.013(3) 0.020(3) -0.008(3) -0.005(3) 0.001(3)
C24 0.036(4) 0.020(3) 0.016(3) -0.008(3) -0.011(3) 0.005(3)
C25 0.015(3) 0.017(3) 0.015(3) 0.001(3) -0.011(2) -0.003(3)
C26 0.033(4) 0.022(4) 0.017(3) -0.003(3) -0.005(3) 0.006(3)
C27 0.022(4) 0.012(3) 0.023(4) -0.005(3) -0.003(3) 0.005(3)
Cd1 0.0165(2) 0.0074(2) 0.0118(2) 0.00025(18) 0.00014(16) -0.0003(2)
N1 0.019(3) 0.016(3) 0.017(3) 0.004(2) 0.004(2) 0.001(2)
N2 0.0128(13) 0.0121(14) 0.0118(13) 0.0007(9) -0.0007(9) -0.0007(9)
O1 0.024(3) 0.011(2) 0.020(2) -0.0008(19) 0.004(2) 0.004(2)
O2 0.026(3) 0.010(2) 0.014(2) 0.0003(17) 0.0036(19) -0.0002(19)
O3 0.025(3) 0.017(2) 0.022(2) 0.0017(19) 0.007(2) 0.005(2)
O4 0.026(3) 0.011(2) 0.026(3) -0.0012(19) 0.006(2) -0.002(2)
O5 0.026(3) 0.010(2) 0.018(2) -0.0038(18) 0.006(2) -0.004(2)
O6 0.039(4) 0.048(4) 0.053(4) -0.004(3) 0.014(3) -0.011(3)

loop_
_atom_type_symbol
_atom_type_description
_atom_type_scat_dispersion_real
_atom_type_scat_dispersion_imag
_atom_type_scat_source
C C 0.0033 0.0016 'International Tables Vol C Tables 4.2.6.8 and 6.1.1.4'
H H 0.0000 0.0000 'International Tables Vol C Tables 4.2.6.8 and 6.1.1.4'
N N 0.0061 0.0033 'International Tables Vol C Tables 4.2.6.8 and 6.1.1.4'
O O 0.0106 0.0060 'International Tables Vol C Tables 4.2.6.8 and 6.1.1.4'
Cd Cd -0.8075 1.2024 'International Tables Vol C Tables 4.2.6.8 and 6.1.1.4'

loop_
_geom_angle_atom_site_label_1
_geom_angle_atom_site_label_2
_geom_angle_atom_site_label_3
_geom_angle
_geom_angle_site_symmetry_1
_geom_angle_site_symmetry_3
O2 C1 O1 122.7(6) . .
O2 C1 C2 117.8(6) . .
O1 C1 C2 119.4(6) . .
C3 C2 C7 120.2(6) . .
C3 C2 C1 115.8(6) . .
C7 C2 C1 123.9(6) . .
C2 C3 C4 120.6(7) . .
C2 C3 H3 119.7 . .
C4 C3 H3 119.7 . .
C5 C4 C3 119.6(7) . .
C5 C4 H4 120.2 . .
C3 C4 H4 120.2 . .
C4 C5 C6 120.6(7) . .
C4 C5 H5 119.7 . .
C6 C5 H5 119.7 . .
C5 C6 C7 120.8(7) . .
C5 C6 H6 119.6 . .
C7 C6 H6 119.6 . .
C6 C7 C2 118.2(6) . .
C6 C7 C8 120.6(6) . .
C2 C7 C8 121.2(6) . .
C9 C8 C13 117.3(6) . .
C9 C8 C7 122.7(6) . .
C13 C8 C7 119.9(6) . .
C10 C9 C8 120.9(6) . .
C10 C9 C14 116.3(6) . .
C8 C9 C14 122.7(6) . .
C9 C10 C11 120.9(7) . .
C9 C10 H10 119.5 . .
C11 C10 H10 119.5 . .
C12 C11 C10 119.1(7) . .
C12 C11 H11 120.4 . .
C10 C11 H11 120.4 . .
C11 C12 C13 120.1(7) . .
C11 C12 H12 119.9 . .
C13 C12 H12 119.9 . .
C12 C13 C8 121.6(7) . .
C12 C13 H13 119.2 . .
C8 C13 H13 119.2 . .
O3 C14 O4 122.9(6) . .
O3 C14 C9 119.6(6) . .
O4 C14 C9 117.4(6) . .
N1 C15 C16 124.1(7) . .
N1 C15 H15 118.0 . .
C16 C15 H15 118.0 . .
C17 C16 C15 119.1(7) . .
C17 C16 H16 120.4 . .
C15 C16 H16 120.4 . .
C18 C17 C16 117.1(6) . .
C18 C17 C20 121.0(7) . .
C16 C17 C20 121.8(7) . .
C17 C18 C19 120.3(6) . .
C17 C18 H18 119.9 . .
C19 C18 H18 119.9 . .
N1 C19 C18 122.5(6) . .
N1 C19 H19 118.7 . .
C18 C19 H19 118.7 . .
C17 C20 C21 115.4(6) . .
C17 C20 H20A 108.4 . .
C21 C20 H20A 108.4 . .
C17 C20 H20B 108.4 . .
C21 C20 H20B 108.4 . .
H20A C20 H20B 107.5 . .
C22 C21 C20 111.0(7) . .
C22 C21 H21A 109.4 . .
C20 C21 H21A 109.4 . .
C22 C21 H21B 109.4 . .
C20 C21 H21B 109.4 . .
H21A C21 H21B 108.0 . .
C21 C22 C23 120.0(8) . .
C21 C22 H22A 107.3 . .
C23 C22 H22A 107.3 . .
C21 C22 H22B 107.3 . .
C23 C22 H22B 107.3 . .
H22A C22 H22B 106.9 . .
C24 C23 C27 116.6(7) . .
C24 C23 C22 125.4(7) . .
C27 C23 C22 118.0(7) . .
C23 C24 C25 119.9(7) . .
C23 C24 H24 120.0 . .
C25 C24 H24 120.0 . .
N2 C25 C24 124.7(7) . .
N2 C25 H25 117.7 . .
C24 C25 H25 117.7 . .
C27 C26 N2 123.4(7) . .
C27 C26 H26 118.3 . .
N2 C26 H26 118.3 . .
C26 C27 C23 120.7(7) . .
C26 C27 H27 119.7 . .
C23 C27 H27 119.7 . .
O5 Cd1 O4 127.71(17) . 1_545
O5 Cd1 N2 85.23(18) . 4_465
O4 Cd1 N2 103.70(18) 1_545 4_465
O5 Cd1 O2 93.51(16) . .
O4 Cd1 O2 135.23(17) 1_545 .
N2 Cd1 O2 95.47(17) 4_465 .
O5 Cd1 N1 78.84(19) . .
O4 Cd1 N1 87.66(19) 1_545 .
N2 Cd1 N1 163.97(19) 4_465 .
O2 Cd1 N1 83.83(17) . .
O5 Cd1 O1 143.70(16) . .
O4 Cd1 O1 88.47(16) 1_545 .
N2 Cd1 O1 82.76(18) 4_465 .
O2 Cd1 O1 53.99(15) . .
N1 Cd1 O1 109.19(18) . .
O5 Cd1 O3 79.52(16) . 1_545
O4 Cd1 O3 52.97(16) 1_545 1_545
N2 Cd1 O3 79.47(17) 4_465 1_545
O2 Cd1 O3 171.64(16) . 1_545
N1 Cd1 O3 99.18(17) . 1_545
O1 Cd1 O3 131.00(15) . 1_545
C15 N1 C19 116.8(6) . .
C15 N1 Cd1 116.5(5) . .
C19 N1 Cd1 125.0(4) . .
C25 N2 C26 114.7(6) . .
C25 N2 Cd1 128.3(5) . 4_666
C26 N2 Cd1 116.9(4) . 4_666
C1 O1 Cd1 89.2(4) . .
C1 O2 Cd1 94.0(4) . .
C14 O3 Cd1 84.8(4) . 1_565
C14 O4 Cd1 99.3(4) . 1_565
Cd1 O5 H5A 112(5) . .
Cd1 O5 H5B 121(5) . .
H5A O5 H5B 109(3) . .
H6A O6 H6B 109(3) . .

loop_
_geom_bond_atom_site_label_1
_geom_bond_atom_site_label_2
_geom_bond_distance
_geom_bond_site_symmetry_2
C1 O2 1.252(8) .
C1 O1 1.260(8) .
C1 C2 1.509(9) .
C2 C3 1.388(9) .
C2 C7 1.411(9) .
C3 C4 1.389(10) .
C3 H3 0.9500 .
C4 C5 1.379(11) .
C4 H4 0.9500 .
C5 C6 1.384(10) .
C5 H5 0.9500 .
C6 C7 1.402(9) .
C6 H6 0.9500 .
C7 C8 1.483(9) .
C8 C9 1.403(9) .
C8 C13 1.409(9) .
C9 C10 1.386(10) .
C9 C14 1.502(9) .
C10 C11 1.395(10) .
C10 H10 0.9500 .
C11 C12 1.385(11) .
C11 H11 0.9500 .
C12 C13 1.391(10) .
C12 H12 0.9500 .
C13 H13 0.9500 .
C14 O3 1.259(8) .
C14 O4 1.270(8) .
C15 N1 1.327(8) .
C15 C16 1.396(10) .
C15 H15 0.9500 .
C16 C17 1.387(10) .
C16 H16 0.9500 .
C17 C18 1.379(10) .
C17 C20 1.510(10) .
C18 C19 1.397(10) .
C18 H18 0.9500 .
C19 N1 1.346(9) .
C19 H19 0.9500 .
C20 C21 1.520(10) .
C20 H20A 0.9900 .
C20 H20B 0.9900 .
C21 C22 1.491(11) .
C21 H21A 0.9900 .
C21 H21B 0.9900 .
C22 C23 1.502(12) .
C22 H22A 0.9900 .
C22 H22B 0.9900 .
C23 C24 1.369(11) .
C23 C27 1.380(9) .
C24 C25 1.398(9) .
C24 H24 0.9500 .
C25 N2 1.315(8) .
C25 H25 0.9500 .
C26 C27 1.368(10) .
C26 N2 1.381(9) .
C26 H26 0.9500 .
C27 H27 0.9500 .
Cd1 O5 2.287(5) .
Cd1 O4 2.311(5) 1_545
Cd1 N2 2.331(5) 4_465
Cd1 O2 2.377(5) .
Cd1 N1 2.379(6) .
Cd1 O1 2.475(5) .
Cd1 O3 2.629(5) 1_545
N2 Cd1 2.331(5) 4_666
O3 Cd1 2.629(5) 1_565
O4 Cd1 2.311(5) 1_565
O5 H5A 0.85(2) .
O5 H5B 0.85(2) .
O6 H6A 0.85(2) .
O6 H6B 0.86(2) .

loop_
_geom_torsion_atom_site_label_1
_geom_torsion_atom_site_label_2
_geom_torsion_atom_site_label_3
_geom_torsion_atom_site_label_4
_geom_torsion
_geom_torsion_site_symmetry_4
O2 C1 C2 C3 -96.5(7) .
O1 C1 C2 C3 79.8(8) .
O2 C1 C2 C7 80.1(8) .
O1 C1 C2 C7 -103.6(7) .
C7 C2 C3 C4 -0.4(10) .
C1 C2 C3 C4 176.4(6) .
C2 C3 C4 C5 1.1(11) .
C3 C4 C5 C6 -0.8(11) .
C4 C5 C6 C7 -0.3(11) .
C5 C6 C7 C2 1.1(10) .
C5 C6 C7 C8 -179.2(6) .
C3 C2 C7 C6 -0.7(10) .
C1 C2 C7 C6 -177.2(6) .
C3 C2 C7 C8 179.5(6) .
C1 C2 C7 C8 3.1(10) .
C6 C7 C8 C9 46.0(9) .
C2 C7 C8 C9 -134.3(7) .
C6 C7 C8 C13 -134.1(7) .
C2 C7 C8 C13 45.6(9) .
C13 C8 C9 C10 -1.9(10) .
C7 C8 C9 C10 178.0(6) .
C13 C8 C9 C14 -179.5(6) .
C7 C8 C9 C14 0.4(10) .
C8 C9 C10 C11 0.8(11) .
C14 C9 C10 C11 178.6(7) .
C9 C10 C11 C12 1.0(11) .
C10 C11 C12 C13 -1.7(11) .
C11 C12 C13 C8 0.5(11) .
C9 C8 C13 C12 1.3(10) .
C7 C8 C13 C12 -178.7(6) .
C10 C9 C14 O3 -104.2(8) .
C8 C9 C14 O3 73.5(9) .
C10 C9 C14 O4 72.7(8) .
C8 C9 C14 O4 -109.6(7) .
N1 C15 C16 C17 0.1(13) .
C15 C16 C17 C18 -0.1(12) .
C15 C16 C17 C20 178.3(8) .
C16 C17 C18 C19 0.4(11) .
C20 C17 C18 C19 -178.0(7) .
C17 C18 C19 N1 -0.8(11) .
C18 C17 C20 C21 -125.5(8) .
C16 C17 C20 C21 56.1(11) .
C17 C20 C21 C22 -175.7(8) .
C20 C21 C22 C23 -175.8(8) .
C21 C22 C23 C24 8.8(14) .
C21 C22 C23 C27 -170.5(8) .
C27 C23 C24 C25 0.8(11) .
C22 C23 C24 C25 -178.5(8) .
C23 C24 C25 N2 -3.3(12) .
N2 C26 C27 C23 -1.4(12) .
C24 C23 C27 C26 1.4(11) .
C22 C23 C27 C26 -179.3(8) .
C16 C15 N1 C19 -0.4(12) .
C16 C15 N1 Cd1 -166.4(7) .
C18 C19 N1 C15 0.7(10) .
C18 C19 N1 Cd1 165.4(5) .
C24 C25 N2 C26 3.3(10) .
C24 C25 N2 Cd1 178.7(5) 4_666
C27 C26 N2 C25 -0.9(10) .
C27 C26 N2 Cd1 -176.9(6) 4_666
O2 C1 O1 Cd1 2.7(6) .
C2 C1 O1 Cd1 -173.4(5) .
O1 C1 O2 Cd1 -2.8(7) .
C2 C1 O2 Cd1 173.4(5) .
O4 C14 O3 Cd1 0.1(6) 1_565
C9 C14 O3 Cd1 176.8(6) 1_565
O3 C14 O4 Cd1 -0.1(7) 1_565
C9 C14 O4 Cd1 -176.9(5) 1_565
